data_4339016
loop_
_publ_author_name
'Matoga, Dariusz'
'Szklarzewicz, Janusz'
'Stadnicka, Katarzyna'
'Shongwe, Musa S.'

_publ_section_title
;
 Iron(III) complexes with a biologically relevant aroylhydrazone:
 crystallographic evidence for coordination versatility.
;
_journal_issue 22
_journal_name_full 'Inorganic chemistry'
_journal_page_first 9042
_journal_page_last 9044
_journal_paper_doi 10.1021/ic701435x
_journal_volume 46
_journal_year 2007
_chemical_formula_moiety 'C22 H27 N2 O2 1-, C22 H26 N2 O2 2-, Fe1 3+, C2 H6 O, H2 O'
_chemical_formula_sum 'C46 H61 Fe N4 O6'
_chemical_formula_weight 821.84
_chemical_name_systematic
;
 ?
;
_space_group_IT_number 14
_symmetry_cell_setting monoclinic
_symmetry_space_group_name_Hall '-P 2ybc'
_symmetry_space_group_name_H-M 'P 1 21/c 1'
_atom_sites_solution_hydrogens geom
_atom_sites_solution_primary direct
_atom_sites_solution_secondary difmap
_audit_creation_method SHELXL-97
_cell_angle_alpha 90.00
_cell_angle_beta 91.458(1)
_cell_angle_gamma 90.00
_cell_formula_units_Z 4
_cell_length_a 13.3760(3)
_cell_length_b 31.0562(6)
_cell_length_c 11.8253(2)
_cell_measurement_reflns_used 5429
_cell_measurement_temperature 293(2)
_cell_measurement_theta_max 21.491
_cell_measurement_theta_min 2.910
_cell_volume 4910.73(17)
_computing_cell_refinement 'HKL Scalepack (Otwinowski & Minor, 1997)'
_computing_data_collection 'Collect (Nonius BV, 1997-2000)'
_computing_data_reduction 'HKL DENZO and Scalepack (Otwinowski & Minor, 1997)'
_computing_molecular_graphics 'Ortep3 (Farrugia, 1997)'
_computing_publication_material 'SHELXL-97 (Sheldrick, 1997)'
_computing_structure_refinement 'SHELXL-97 (Sheldrick, 1997)'
_computing_structure_solution 'SIR-92 (ALTOMARE et al., 1994)'
_diffrn_ambient_temperature 293(2)
_diffrn_detector_area_resol_mean 9
_diffrn_measured_fraction_theta_full 0.991
_diffrn_measured_fraction_theta_max 0.991
_diffrn_measurement_device '95mm CCD camera on \k-goniostat'
_diffrn_measurement_device_type KappaCCD
_diffrn_measurement_method '\o scans at chi = 55 deg'
_diffrn_radiation_monochromator 'horizontally mounted graphite crystal'
_diffrn_radiation_source 'fine-focus sealed tube'
_diffrn_radiation_type MoK\a
_diffrn_radiation_wavelength 0.71073
_diffrn_reflns_av_R_equivalents 0.0525
_diffrn_reflns_av_sigmaI/netI 0.0743
_diffrn_reflns_limit_h_max 13
_diffrn_reflns_limit_h_min 0
_diffrn_reflns_limit_k_max 31
_diffrn_reflns_limit_k_min -31
_diffrn_reflns_limit_l_max 12
_diffrn_reflns_limit_l_min -12
_diffrn_reflns_number 10390
_diffrn_reflns_theta_full 21.41
_diffrn_reflns_theta_max 21.41
_diffrn_reflns_theta_min 3.03
_exptl_absorpt_coefficient_mu 0.353
_exptl_absorpt_correction_T_max 0.9656
_exptl_absorpt_correction_T_min 0.9016
_exptl_absorpt_correction_type multi-scan
_exptl_absorpt_process_details 'HKL DENZO and Scalepack (Otwinowski & Minor, 1997)'
_exptl_crystal_colour 'dark brown'
_exptl_crystal_density_diffrn 1.112
_exptl_crystal_density_method 'not measured'
_exptl_crystal_description prism
_exptl_crystal_F_000 1756
_exptl_crystal_size_max 0.30
_exptl_crystal_size_mid 0.20
_exptl_crystal_size_min 0.10
_refine_diff_density_max 0.869
_refine_diff_density_min -0.254
_refine_diff_density_rms 0.078
_refine_ls_extinction_method none
_refine_ls_goodness_of_fit_ref 1.062
_refine_ls_hydrogen_treatment mixed
_refine_ls_matrix_type full
_refine_ls_number_parameters 513
_refine_ls_number_reflns 5522
_refine_ls_number_restraints 6
_refine_ls_restrained_S_all 1.065
_refine_ls_R_factor_all 0.1355
_refine_ls_R_factor_gt 0.0932
_refine_ls_shift/su_max 0.000
_refine_ls_shift/su_mean 0.000
_refine_ls_structure_factor_coef Fsqd
_refine_ls_weighting_details 'w=1/[\s^2^(Fo^2^)+(0.1526P)^2^+10.2486P] where P=(Fo^2^+2Fc^2^)/3'
_refine_ls_weighting_scheme calc
_refine_ls_wR_factor_gt 0.2534
_refine_ls_wR_factor_ref 0.2832
_reflns_number_gt 3680
_reflns_number_total 5522
_reflns_threshold_expression >2sigma(I)
_cod_data_source_file ic701435x-file006.cif
_cod_data_source_block complex1
_cod_depositor_comments
;
The following automatic conversions were performed:

'_symmetry_cell_setting' value 'Monoclinic' changed to 'monoclinic'
according to
/usr/data/users/saulius/automatic-downloads/retrospective/ACS/lib/dictionaries/cif_core.dic
dictionary named 'cif_core.dic' version 2.4.2 from
2011-04-26.

'_exptl_absorpt_correction_type' value 'Multi-scan'
changed to 'multi-scan' according to
/usr/data/users/saulius/automatic-downloads/retrospective/ACS/lib/dictionaries/cif_core.dic
dictionary named 'cif_core.dic' version 2.4.2 from 2011-04-26.

Automatic conversion script
Id: cif_fix_values 2281 2013-09-26 08:29:07Z andrius 
;
_cod_original_sg_symbol_H-M 'P 21/c        '
_cod_database_code 4339016

loop_
_symmetry_equiv_pos_as_xyz
'x, y, z'
'-x, y+1/2, -z+1/2'
'-x, -y, -z'
'x, -y-1/2, z-1/2'

loop_
_atom_site_label
_atom_site_type_symbol
_atom_site_fract_x
_atom_site_fract_y
_atom_site_fract_z
_atom_site_U_iso_or_equiv
_atom_site_adp_type
_atom_site_occupancy
_atom_site_symmetry_multiplicity
_atom_site_calc_flag
_atom_site_refinement_flags
_atom_site_disorder_assembly
_atom_site_disorder_group
Fe1 Fe 0.22609(8) 0.08459(4) 0.41503(9) 0.0546(5) Uani 1 1 d . . .
O1A O 0.1993(4) 0.09924(17) 0.2612(4) 0.0604(14) Uani 1 1 d . . .
C1A C 0.1214(6) 0.1134(2) 0.2003(7) 0.054(2) Uani 1 1 d . . .
C2A C 0.1335(6) 0.1254(2) 0.0856(7) 0.057(2) Uani 1 1 d . . .
C3A C 0.0499(6) 0.1405(3) 0.0253(8) 0.068(2) Uani 1 1 d . . .
H3A H 0.0572 0.1484 -0.0499 0.081 Uiso 1 1 calc R . .
C4A C -0.0458(6) 0.1445(3) 0.0730(8) 0.069(2) Uani 1 1 d . . .
C5A C -0.0560(6) 0.1310(3) 0.1796(8) 0.064(2) Uani 1 1 d . . .
H5A H -0.1190 0.1322 0.2111 0.077 Uiso 1 1 calc R . .
C6A C 0.0246(6) 0.1151(2) 0.2458(7) 0.054(2) Uani 1 1 d . . .
C7A C 0.0027(6) 0.0966(3) 0.3536(7) 0.060(2) Uani 1 1 d . . .
H7A H -0.0634 0.0971 0.3763 0.072 Uiso 1 1 calc R . .
N1A N 0.0687(5) 0.0792(2) 0.4210(6) 0.0575(17) Uani 1 1 d . . .
N2A N 0.0335(6) 0.0596(2) 0.5176(6) 0.0629(19) Uani 1 1 d . . .
H2A H -0.038(8) 0.057(3) 0.504(9) 0.11(4) Uiso 1 1 d . . .
C8A C 0.1055(7) 0.0471(3) 0.5912(8) 0.062(2) Uani 1 1 d . . .
C9A C 0.0776(8) 0.0232(3) 0.6943(7) 0.069(2) Uani 1 1 d . . .
C10A C -0.0199(9) 0.0210(3) 0.7308(9) 0.089(3) Uani 1 1 d . . .
H10A H -0.0707 0.0359 0.6924 0.106 Uiso 1 1 calc R . .
C11A C -0.0412(10) -0.0036(4) 0.8254(10) 0.095(3) Uani 1 1 d . . .
H11A H -0.1066 -0.0053 0.8499 0.114 Uiso 1 1 calc R . .
C12A C 0.0306(12) -0.0247(4) 0.8809(9) 0.095(3) Uani 1 1 d . . .
H12A H 0.0150 -0.0415 0.9430 0.114 Uiso 1 1 calc R . .
C13A C 0.1267(10) -0.0219(4) 0.8482(10) 0.100(3) Uani 1 1 d . . .
H13A H 0.1763 -0.0362 0.8901 0.120 Uiso 1 1 calc R . .
C14A C 0.1528(8) 0.0014(3) 0.7548(9) 0.089(3) Uani 1 1 d . . .
H14A H 0.2190 0.0026 0.7325 0.106 Uiso 1 1 calc R . .
O2A O 0.1949(4) 0.05463(18) 0.5699(5) 0.0674(16) Uani 1 1 d . . .
C15A C 0.2357(6) 0.1199(3) 0.0285(7) 0.068(2) Uani 1 1 d . . .
C16A C 0.2663(7) 0.0723(3) 0.0349(9) 0.086(3) Uani 1 1 d . . .
H16A H 0.3296 0.0685 -0.0002 0.103 Uiso 1 1 calc R . .
H17A H 0.2167 0.0551 -0.0039 0.103 Uiso 1 1 calc R . .
H18A H 0.2718 0.0635 0.1126 0.103 Uiso 1 1 calc R . .
C17A C 0.3137(7) 0.1482(3) 0.0888(8) 0.084(3) Uani 1 1 d . . .
H19A H 0.3772 0.1445 0.0540 0.101 Uiso 1 1 calc R . .
H20A H 0.3192 0.1400 0.1670 0.101 Uiso 1 1 calc R . .
H21A H 0.2937 0.1778 0.0832 0.101 Uiso 1 1 calc R . .
C18A C 0.2302(8) 0.1328(4) -0.0960(8) 0.100(4) Uani 1 1 d . . .
H22A H 0.2943 0.1286 -0.1289 0.120 Uiso 1 1 calc R . .
H23A H 0.2114 0.1626 -0.1023 0.120 Uiso 1 1 calc R . .
H24A H 0.1812 0.1153 -0.1352 0.120 Uiso 1 1 calc R . .
C19A C -0.1333(7) 0.1604(4) -0.0044(11) 0.101(4) Uani 1 1 d . . .
C20A C -0.1097(10) 0.1994(5) -0.0666(14) 0.167(7) Uani 1 1 d . . .
H25A H -0.1656 0.2071 -0.1150 0.200 Uiso 1 1 calc R . .
H26A H -0.0521 0.1944 -0.1117 0.200 Uiso 1 1 calc R . .
H27A H -0.0958 0.2223 -0.0143 0.200 Uiso 1 1 calc R . .
C21A C -0.2274(9) 0.1570(7) 0.0478(15) 0.225(11) Uani 1 1 d . . .
H28A H -0.2319 0.1297 0.0856 0.270 Uiso 1 1 calc R . .
H29A H -0.2800 0.1591 -0.0088 0.270 Uiso 1 1 calc R . .
H30A H -0.2341 0.1798 0.1018 0.270 Uiso 1 1 calc R . .
C22A C -0.1472(14) 0.1255(6) -0.1023(18) 0.213(10) Uani 1 1 d . . .
H31A H -0.1626 0.0981 -0.0697 0.256 Uiso 1 1 calc R . .
H32A H -0.0865 0.1233 -0.1435 0.256 Uiso 1 1 calc R . .
H33A H -0.2008 0.1342 -0.1527 0.256 Uiso 1 1 calc R . .
O1B O 0.2255(4) 0.14025(17) 0.4815(5) 0.0620(15) Uani 1 1 d . . .
C1B C 0.2853(6) 0.1627(3) 0.5483(7) 0.057(2) Uani 1 1 d . . .
C2B C 0.2493(6) 0.1985(2) 0.6109(7) 0.055(2) Uani 1 1 d . . .
C3B C 0.3165(7) 0.2207(3) 0.6785(7) 0.066(2) Uani 1 1 d . . .
H3B H 0.2925 0.2435 0.7208 0.079 Uiso 1 1 calc R . .
C4B C 0.4207(7) 0.2110(3) 0.6882(7) 0.067(2) Uani 1 1 d . A .
C5B C 0.4540(6) 0.1771(3) 0.6261(7) 0.064(2) Uani 1 1 d . . .
H5B H 0.5216 0.1701 0.6303 0.076 Uiso 1 1 calc R . .
C6B C 0.3896(6) 0.1523(3) 0.5558(7) 0.056(2) Uani 1 1 d . . .
C7B C 0.4304(6) 0.1165(3) 0.4994(7) 0.060(2) Uani 1 1 d . . .
H7B H 0.4993 0.1127 0.5051 0.072 Uiso 1 1 calc R . .
N1B N 0.3792(5) 0.0886(2) 0.4400(6) 0.0591(18) Uani 1 1 d . . .
N2B N 0.4362(5) 0.0545(2) 0.3950(6) 0.0621(18) Uani 1 1 d . . .
C8B C 0.3745(6) 0.0234(3) 0.3615(6) 0.059(2) Uani 1 1 d . . .
C9B C 0.4207(6) -0.0157(3) 0.3109(7) 0.058(2) Uani 1 1 d . . .
C10B C 0.5203(7) -0.0242(3) 0.3250(8) 0.072(3) Uani 1 1 d . . .
H10B H 0.5601 -0.0063 0.3705 0.087 Uiso 1 1 calc R . .
C11B C 0.5625(7) -0.0594(3) 0.2715(9) 0.081(3) Uani 1 1 d . . .
H11B H 0.6309 -0.0645 0.2786 0.097 Uiso 1 1 calc R . .
C12B C 0.5026(8) -0.0863(3) 0.2084(9) 0.088(3) Uani 1 1 d . . .
H12B H 0.5305 -0.1098 0.1717 0.105 Uiso 1 1 calc R . .
C13B C 0.4006(8) -0.0790(3) 0.1990(10) 0.100(4) Uani 1 1 d . . .
H13B H 0.3593 -0.0980 0.1590 0.120 Uiso 1 1 calc R . .
C14B C 0.3618(7) -0.0435(3) 0.2489(9) 0.085(3) Uani 1 1 d . . .
H14B H 0.2937 -0.0380 0.2408 0.103 Uiso 1 1 calc R . .
O2B O 0.2789(4) 0.02539(17) 0.3715(5) 0.0636(15) Uani 1 1 d . . .
C15B C 0.1392(6) 0.2105(3) 0.6003(7) 0.063(2) Uani 1 1 d . . .
C16B C 0.0719(7) 0.1730(3) 0.6341(9) 0.085(3) Uani 1 1 d . . .
H16B H 0.0849 0.1486 0.5870 0.102 Uiso 1 1 calc R . .
H17B H 0.0030 0.1814 0.6246 0.102 Uiso 1 1 calc R . .
H18B H 0.0854 0.1656 0.7118 0.102 Uiso 1 1 calc R . .
C17B C 0.1152(8) 0.2234(3) 0.4784(8) 0.088(3) Uani 1 1 d . . .
H19B H 0.1299 0.1998 0.4290 0.106 Uiso 1 1 calc R . .
H20B H 0.1549 0.2479 0.4588 0.106 Uiso 1 1 calc R . .
H21B H 0.0456 0.2306 0.4706 0.106 Uiso 1 1 calc R . .
C18B C 0.1155(7) 0.2486(3) 0.6768(9) 0.094(3) Uani 1 1 d . . .
H22B H 0.0457 0.2555 0.6690 0.113 Uiso 1 1 calc R . .
H23B H 0.1547 0.2730 0.6555 0.113 Uiso 1 1 calc R . .
H24B H 0.1311 0.2411 0.7541 0.113 Uiso 1 1 calc R . .
C19B C 0.4914(7) 0.2377(3) 0.7672(8) 0.077(3) Uani 1 1 d . . .
C20B C 0.4304(17) 0.2691(7) 0.8460(19) 0.099(7) Uiso 0.50 1 d P A 1
H25B H 0.3926 0.2890 0.7999 0.119 Uiso 0.50 1 calc PR A 1
H26B H 0.4761 0.2847 0.8947 0.119 Uiso 0.50 1 calc PR A 1
H27B H 0.3857 0.2526 0.8910 0.119 Uiso 0.50 1 calc PR A 1
C21B C 0.5558(19) 0.2634(8) 0.694(2) 0.104(7) Uiso 0.50 1 d P A 1
H28B H 0.5148 0.2815 0.6457 0.125 Uiso 0.50 1 calc PR A 1
H29B H 0.5945 0.2445 0.6478 0.125 Uiso 0.50 1 calc PR A 1
H30B H 0.5998 0.2809 0.7394 0.125 Uiso 0.50 1 calc PR A 1
C22B C 0.5478(17) 0.2089(7) 0.8468(19) 0.094(6) Uiso 0.50 1 d P A 1
H31B H 0.5015 0.1930 0.8913 0.113 Uiso 0.50 1 calc PR A 1
H32B H 0.5902 0.2260 0.8959 0.113 Uiso 0.50 1 calc PR A 1
H33B H 0.5879 0.1893 0.8047 0.113 Uiso 0.50 1 calc PR A 1
C23B C 0.493(2) 0.2842(8) 0.734(2) 0.122(8) Uiso 0.50 1 d P A 2
H34B H 0.4268 0.2960 0.7378 0.146 Uiso 0.50 1 calc PR A 2
H35B H 0.5157 0.2867 0.6575 0.146 Uiso 0.50 1 calc PR A 2
H36B H 0.5374 0.2998 0.7838 0.146 Uiso 0.50 1 calc PR A 2
C24B C 0.6007(19) 0.2235(8) 0.763(2) 0.116(8) Uiso 0.50 1 d P A 2
H24C H 0.6064 0.1940 0.7857 0.140 Uiso 0.50 1 calc PR A 2
H24D H 0.6409 0.2412 0.8123 0.140 Uiso 0.50 1 calc PR A 2
H24E H 0.6236 0.2265 0.6866 0.140 Uiso 0.50 1 calc PR A 2
C25B C 0.460(2) 0.2307(9) 0.891(2) 0.134(9) Uiso 0.50 1 d P A 2
H25C H 0.4604 0.2004 0.9072 0.161 Uiso 0.50 1 calc PR A 2
H25D H 0.3946 0.2421 0.9006 0.161 Uiso 0.50 1 calc PR A 2
H25E H 0.5069 0.2451 0.9408 0.161 Uiso 0.50 1 calc PR A 2
O1W O 0.1724(5) 0.5447(2) 0.9782(6) 0.097(2) Uani 1 1 d . . .
H11W H 0.1805 0.5798 1.0063 0.050 Uiso 1 1 d . . .
H12W H 0.2139 0.5189 0.9400 0.050 Uiso 1 1 d . . .
O1E O 0.3975(9) 0.5814(4) 0.2221(10) 0.075(3) Uiso 0.50 1 d PD . .
H1E H 0.4292 0.5626 0.1900 0.090 Uiso 0.50 1 calc PR . .
C1E C 0.4347(17) 0.5864(7) 0.3290(15) 0.102(7) Uiso 0.50 1 d PD . .
H1E1 H 0.3974 0.6093 0.3646 0.122 Uiso 0.50 1 calc PR . .
H1E2 H 0.5034 0.5962 0.3243 0.122 Uiso 0.50 1 calc PR . .
C2E C 0.434(2) 0.5497(9) 0.402(2) 0.156(11) Uiso 0.50 1 d PD . .
H2E1 H 0.4613 0.5575 0.4751 0.188 Uiso 0.50 1 calc PR . .
H2E2 H 0.4729 0.5271 0.3705 0.188 Uiso 0.50 1 calc PR . .
H2E3 H 0.3660 0.5400 0.4101 0.188 Uiso 0.50 1 calc PR . .
O2E O 0.2499(7) 0.6115(3) 0.1012(9) 0.058(3) Uiso 0.50 1 d PD . .
H2E H 0.2861 0.6049 0.1554 0.070 Uiso 0.50 1 calc PR . .
C3E C 0.2734(18) 0.6521(6) 0.066(2) 0.115(8) Uiso 0.50 1 d PD . .
H3E1 H 0.3441 0.6526 0.0496 0.138 Uiso 0.50 1 calc PR . .
H3E2 H 0.2633 0.6717 0.1285 0.138 Uiso 0.50 1 calc PR . .
C4E C 0.220(2) 0.6682(10) -0.030(2) 0.167(12) Uiso 0.50 1 d PD . .
H4E1 H 0.2435 0.6965 -0.0475 0.200 Uiso 0.50 1 calc PR . .
H4E2 H 0.1498 0.6695 -0.0140 0.200 Uiso 0.50 1 calc PR . .
H4E3 H 0.2296 0.6495 -0.0933 0.200 Uiso 0.50 1 calc PR . .

loop_
_atom_site_aniso_label
_atom_site_aniso_U_11
_atom_site_aniso_U_22
_atom_site_aniso_U_33
_atom_site_aniso_U_23
_atom_site_aniso_U_13
_atom_site_aniso_U_12
Fe1 0.0446(7) 0.0668(8) 0.0524(8) -0.0030(6) -0.0022(5) -0.0033(5)
O1A 0.044(3) 0.087(4) 0.050(3) 0.000(3) -0.007(3) 0.000(3)
C1A 0.053(5) 0.057(5) 0.051(5) -0.007(4) 0.003(4) -0.009(4)
C2A 0.044(5) 0.063(5) 0.064(6) -0.002(4) -0.002(4) -0.009(4)
C3A 0.057(6) 0.083(6) 0.063(6) 0.009(5) -0.012(5) -0.011(5)
C4A 0.044(5) 0.079(6) 0.083(7) 0.014(5) -0.009(5) -0.002(4)
C5A 0.045(5) 0.078(6) 0.070(6) 0.011(5) 0.002(5) 0.002(4)
C6A 0.047(5) 0.066(5) 0.048(5) -0.006(4) 0.001(4) -0.004(4)
C7A 0.035(4) 0.082(6) 0.063(6) -0.005(5) 0.002(4) 0.002(4)
N1A 0.053(4) 0.065(4) 0.055(4) -0.001(4) 0.005(4) -0.009(3)
N2A 0.053(5) 0.083(5) 0.053(5) 0.003(4) 0.006(4) -0.011(4)
C8A 0.062(6) 0.064(5) 0.061(6) -0.011(5) 0.008(5) -0.009(5)
C9A 0.085(7) 0.068(6) 0.052(6) -0.007(5) 0.009(5) -0.015(5)
C10A 0.097(8) 0.098(7) 0.073(7) -0.005(6) 0.025(6) -0.002(6)
C11A 0.109(9) 0.112(9) 0.067(7) 0.003(7) 0.039(7) -0.010(7)
C12A 0.139(11) 0.092(8) 0.054(7) 0.000(6) 0.011(8) -0.026(8)
C13A 0.110(10) 0.106(8) 0.083(8) 0.027(7) -0.012(7) -0.017(7)
C14A 0.094(8) 0.100(7) 0.071(7) 0.015(6) -0.016(6) -0.017(6)
O2A 0.056(4) 0.085(4) 0.062(4) 0.007(3) 0.005(3) -0.005(3)
C15A 0.053(5) 0.087(6) 0.064(6) 0.009(5) 0.002(4) 0.002(5)
C16A 0.070(6) 0.101(8) 0.086(7) -0.007(6) 0.016(5) 0.016(5)
C17A 0.056(6) 0.107(8) 0.090(7) 0.013(6) 0.011(5) -0.008(5)
C18A 0.083(7) 0.150(10) 0.069(7) 0.028(7) 0.012(6) 0.021(7)
C19A 0.050(6) 0.126(9) 0.125(10) 0.050(8) -0.027(6) -0.014(6)
C20A 0.094(9) 0.179(14) 0.223(18) 0.110(13) -0.065(10) -0.015(9)
C21A 0.062(9) 0.41(3) 0.197(18) 0.16(2) -0.011(10) 0.052(13)
C22A 0.161(16) 0.23(2) 0.24(2) -0.017(17) -0.131(17) 0.009(14)
O1B 0.050(3) 0.069(4) 0.067(4) -0.010(3) -0.006(3) -0.003(3)
C1B 0.062(6) 0.062(5) 0.045(5) 0.006(4) -0.010(4) -0.004(5)
C2B 0.064(6) 0.054(5) 0.048(5) 0.005(4) 0.000(4) -0.004(4)
C3B 0.084(7) 0.057(5) 0.056(6) -0.004(4) -0.005(5) -0.001(5)
C4B 0.073(7) 0.066(6) 0.062(6) -0.007(5) -0.016(5) -0.007(5)
C5B 0.058(5) 0.074(6) 0.059(5) -0.004(5) -0.007(4) 0.000(5)
C6B 0.052(5) 0.064(5) 0.051(5) -0.005(4) -0.006(4) -0.004(4)
C7B 0.045(5) 0.071(6) 0.065(6) -0.010(5) -0.002(4) -0.005(5)
N1B 0.051(4) 0.061(4) 0.065(5) -0.005(4) 0.005(4) 0.002(4)
N2B 0.050(4) 0.073(5) 0.064(5) -0.011(4) 0.003(3) -0.009(4)
C8B 0.048(6) 0.089(7) 0.042(5) 0.002(4) 0.002(4) -0.002(5)
C9B 0.052(5) 0.072(6) 0.050(5) -0.009(4) 0.003(4) -0.001(5)
C10B 0.066(6) 0.066(6) 0.084(7) -0.006(5) -0.006(5) 0.005(5)
C11B 0.061(6) 0.087(7) 0.094(8) -0.012(6) 0.007(5) 0.008(5)
C12B 0.086(8) 0.083(7) 0.094(8) -0.025(6) 0.008(6) 0.002(6)
C13B 0.076(8) 0.096(8) 0.128(10) -0.045(7) -0.004(7) -0.009(6)
C14B 0.062(6) 0.091(7) 0.104(8) -0.037(6) 0.009(6) 0.000(6)
O2B 0.053(4) 0.068(4) 0.069(4) -0.010(3) -0.003(3) -0.002(3)
C15B 0.056(5) 0.071(6) 0.063(6) -0.005(5) -0.005(4) 0.014(4)
C16B 0.056(6) 0.113(8) 0.085(7) -0.006(6) -0.003(5) 0.005(5)
C17B 0.096(7) 0.108(8) 0.061(6) 0.009(5) -0.008(5) 0.036(6)
C18B 0.072(7) 0.112(8) 0.098(8) -0.022(7) -0.002(6) 0.025(6)
C19B 0.083(7) 0.072(6) 0.076(7) -0.009(5) -0.018(5) -0.004(5)
O1W 0.071(4) 0.098(5) 0.122(6) -0.022(4) 0.015(4) 0.019(4)

loop_
_atom_type_symbol
_atom_type_description
_atom_type_scat_dispersion_real
_atom_type_scat_dispersion_imag
_atom_type_scat_source
C C 0.0033 0.0016 'International Tables Vol C Tables 4.2.6.8 and 6.1.1.4'
H H 0.0000 0.0000 'International Tables Vol C Tables 4.2.6.8 and 6.1.1.4'
N N 0.0061 0.0033 'International Tables Vol C Tables 4.2.6.8 and 6.1.1.4'
O O 0.0106 0.0060 'International Tables Vol C Tables 4.2.6.8 and 6.1.1.4'
Fe Fe 0.3463 0.8444 'International Tables Vol C Tables 4.2.6.8 and 6.1.1.4'

loop_
_geom_angle_atom_site_label_1
_geom_angle_atom_site_label_2
_geom_angle_atom_site_label_3
_geom_angle
O1B Fe1 O1A 100.1(2)
O1B Fe1 O2B 158.4(2)
O1A Fe1 O2B 91.9(2)
O1B Fe1 N1B 84.3(2)
O1A Fe1 N1B 106.6(2)
O2B Fe1 N1B 75.0(2)
O1B Fe1 O2A 92.2(2)
O1A Fe1 O2A 154.4(2)
O2B Fe1 O2A 84.2(2)
N1B Fe1 O2A 96.9(2)
O1B Fe1 N1A 92.5(2)
O1A Fe1 N1A 83.5(2)
O2B Fe1 N1A 106.8(2)
N1B Fe1 N1A 169.8(3)
O2A Fe1 N1A 73.5(2)
C1A O1A Fe1 136.6(5)
O1A C1A C6A 121.3(7)
O1A C1A C2A 120.0(7)
C6A C1A C2A 118.7(7)
C3A C2A C1A 117.9(8)
C3A C2A C15A 121.3(8)
C1A C2A C15A 120.7(7)
C2A C3A C4A 123.2(8)
C2A C3A H3A 118.4
C4A C3A H3A 118.4
C5A C4A C3A 117.6(8)
C5A C4A C19A 124.2(9)
C3A C4A C19A 118.0(9)
C4A C5A C6A 122.6(8)
C4A C5A H5A 118.7
C6A C5A H5A 118.7
C5A C6A C1A 119.9(8)
C5A C6A C7A 117.6(7)
C1A C6A C7A 122.1(7)
N1A C7A C6A 124.3(7)
N1A C7A H7A 117.9
C6A C7A H7A 117.9
C7A N1A N2A 116.8(7)
C7A N1A Fe1 127.7(6)
N2A N1A Fe1 114.9(5)
C8A N2A N1A 114.2(7)
C8A N2A H2A 141(6)
N1A N2A H2A 105(6)
O2A C8A N2A 119.4(8)
O2A C8A C9A 121.4(8)
N2A C8A C9A 119.2(8)
C10A C9A C14A 119.2(9)
C10A C9A C8A 122.6(9)
C14A C9A C8A 118.1(9)
C9A C10A C11A 119.4(11)
C9A C10A H10A 120.3
C11A C10A H10A 120.3
C12A C11A C10A 120.7(11)
C12A C11A H11A 119.7
C10A C11A H11A 119.7
C11A C12A C13A 120.7(11)
C11A C12A H12A 119.7
C13A C12A H12A 119.7
C12A C13A C14A 121.7(11)
C12A C13A H13A 119.1
C14A C13A H13A 119.1
C13A C14A C9A 118.3(11)
C13A C14A H14A 120.9
C9A C14A H14A 120.9
C8A O2A Fe1 118.0(5)
C18A C15A C17A 108.4(8)
C18A C15A C16A 107.8(8)
C17A C15A C16A 110.7(7)
C18A C15A C2A 111.7(7)
C17A C15A C2A 109.5(7)
C16A C15A C2A 108.7(7)
C15A C16A H16A 109.5
C15A C16A H17A 109.5
H16A C16A H17A 109.5
C15A C16A H18A 109.5
H16A C16A H18A 109.5
H17A C16A H18A 109.5
C15A C17A H19A 109.5
C15A C17A H20A 109.5
H19A C17A H20A 109.5
C15A C17A H21A 109.5
H19A C17A H21A 109.5
H20A C17A H21A 109.5
C15A C18A H22A 109.5
C15A C18A H23A 109.5
H22A C18A H23A 109.5
C15A C18A H24A 109.5
H22A C18A H24A 109.5
H23A C18A H24A 109.5
C21A C19A C20A 119.1(13)
C21A C19A C4A 112.7(10)
C20A C19A C4A 113.1(8)
C21A C19A C22A 100.2(13)
C20A C19A C22A 102.7(13)
C4A C19A C22A 106.6(10)
C19A C20A H25A 109.5
C19A C20A H26A 109.5
H25A C20A H26A 109.5
C19A C20A H27A 109.5
H25A C20A H27A 109.5
H26A C20A H27A 109.5
C19A C21A H28A 109.5
C19A C21A H29A 109.5
H28A C21A H29A 109.5
C19A C21A H30A 109.5
H28A C21A H30A 109.5
H29A C21A H30A 109.5
C19A C22A H31A 109.5
C19A C22A H32A 109.5
H31A C22A H32A 109.5
C19A C22A H33A 109.5
H31A C22A H33A 109.5
H32A C22A H33A 109.5
C1B O1B Fe1 136.4(5)
O1B C1B C2B 121.3(7)
O1B C1B C6B 119.7(7)
C2B C1B C6B 119.0(7)
C3B C2B C1B 118.0(8)
C3B C2B C15B 122.8(8)
C1B C2B C15B 119.1(7)
C2B C3B C4B 124.3(8)
C2B C3B H3B 117.9
C4B C3B H3B 117.9
C5B C4B C3B 116.8(7)
C5B C4B C19B 122.2(8)
C3B C4B C19B 120.9(8)
C4B C5B C6B 122.4(8)
C4B C5B H5B 118.8
C6B C5B H5B 118.8
C5B C6B C7B 118.1(7)
C5B C6B C1B 119.5(8)
C7B C6B C1B 122.3(7)
N1B C7B C6B 125.2(7)
N1B C7B H7B 117.4
C6B C7B H7B 117.4
C7B N1B N2B 114.9(6)
C7B N1B Fe1 128.5(6)
N2B N1B Fe1 116.3(5)
C8B N2B N1B 108.7(6)
O2B C8B N2B 123.3(8)
O2B C8B C9B 119.8(8)
N2B C8B C9B 116.9(7)
C10B C9B C14B 119.4(8)
C10B C9B C8B 121.3(8)
C14B C9B C8B 119.3(8)
C9B C10B C11B 120.2(8)
C9B C10B H10B 119.9
C11B C10B H10B 119.9
C12B C11B C10B 119.4(9)
C12B C11B H11B 120.3
C10B C11B H11B 120.3
C11B C12B C13B 120.3(9)
C11B C12B H12B 119.8
C13B C12B H12B 119.8
C14B C13B C12B 119.1(9)
C14B C13B H13B 120.5
C12B C13B H13B 120.5
C13B C14B C9B 121.5(9)
C13B C14B H14B 119.2
C9B C14B H14B 119.2
C8B O2B Fe1 114.7(5)
C2B C15B C17B 108.8(7)
C2B C15B C18B 110.9(7)
C17B C15B C18B 108.3(7)
C2B C15B C16B 111.6(7)
C17B C15B C16B 109.6(8)
C18B C15B C16B 107.6(8)
C15B C16B H16B 109.5
C15B C16B H17B 109.5
H16B C16B H17B 109.5
C15B C16B H18B 109.5
H16B C16B H18B 109.5
H17B C16B H18B 109.5
C15B C17B H19B 109.5
C15B C17B H20B 109.5
H19B C17B H20B 109.5
C15B C17B H21B 109.5
H19B C17B H21B 109.5
H20B C17B H21B 109.5
C15B C18B H22B 109.5
C15B C18B H23B 109.5
H22B C18B H23B 109.5
C15B C18B H24B 109.5
H22B C18B H24B 109.5
H23B C18B H24B 109.5
C21B C19B C22B 113.9(15)
C21B C19B C23B 46.3(12)
C22B C19B C23B 137.4(14)
C21B C19B C24B 64.0(14)
C22B C19B C24B 51.8(12)
C23B C19B C24B 104.4(16)
C21B C19B C25B 144.1(16)
C22B C19B C25B 57.4(13)
C23B C19B C25B 113.1(17)
C24B C19B C25B 105.9(16)
C21B C19B C4B 106.9(12)
C22B C19B C4B 110.5(10)
C23B C19B C4B 111.6(12)
C24B C19B C4B 113.1(12)
C25B C19B C4B 108.6(13)
C21B C19B C20B 109.3(14)
C22B C19B C20B 104.9(13)
C23B C19B C20B 64.8(14)
C24B C19B C20B 134.7(14)
C25B C19B C20B 51.5(12)
C4B C19B C20B 111.5(11)
C19B C20B H25B 109.5
C19B C20B H26B 109.5
H25B C20B H26B 109.5
C19B C20B H27B 109.5
H25B C20B H27B 109.5
H26B C20B H27B 109.5
C19B C21B H28B 109.5
C19B C21B H29B 109.5
H28B C21B H29B 109.5
C19B C21B H30B 109.5
H28B C21B H30B 109.5
H29B C21B H30B 109.5
C19B C22B H31B 109.5
C19B C22B H32B 109.5
H31B C22B H32B 109.5
C19B C22B H33B 109.5
H31B C22B H33B 109.5
H32B C22B H33B 109.5
C19B C23B H34B 109.5
C19B C23B H35B 109.5
H34B C23B H35B 109.5
C19B C23B H36B 109.5
H34B C23B H36B 109.5
H35B C23B H36B 109.5
C19B C24B H24C 109.5
C19B C24B H24D 109.5
H24C C24B H24D 109.5
C19B C24B H24E 109.5
H24C C24B H24E 109.5
H24D C24B H24E 109.5
C19B C25B H25C 109.5
C19B C25B H25D 109.5
H25C C25B H25D 109.5
C19B C25B H25E 109.5
H25C C25B H25E 109.5
H25D C25B H25E 109.5
H11W O1W H12W 141.4
C1E O1E H1E 109.5
O1E C1E C2E 117.5(19)
O1E C1E H1E1 107.9
C2E C1E H1E1 107.9
O1E C1E H1E2 107.9
C2E C1E H1E2 107.9
H1E1 C1E H1E2 107.2
C1E C2E H2E1 109.5
C1E C2E H2E2 109.5
H2E1 C2E H2E2 109.5
C1E C2E H2E3 109.5
H2E1 C2E H2E3 109.5
H2E2 C2E H2E3 109.5
C3E O2E H2E 109.5
O2E C3E C4E 117.0(19)
O2E C3E H3E1 108.1
C4E C3E H3E1 108.1
O2E C3E H3E2 108.1
C4E C3E H3E2 108.1
H3E1 C3E H3E2 107.3
C3E C4E H4E1 109.5
C3E C4E H4E2 109.5
H4E1 C4E H4E2 109.5
C3E C4E H4E3 109.5
H4E1 C4E H4E3 109.5
H4E2 C4E H4E3 109.5

loop_
_geom_bond_atom_site_label_1
_geom_bond_atom_site_label_2
_geom_bond_distance
Fe1 O1B 1.899(5)
Fe1 O1A 1.900(5)
Fe1 O2B 2.040(5)
Fe1 N1B 2.066(7)
Fe1 O2A 2.106(6)
Fe1 N1A 2.115(6)
O1A C1A 1.326(9)
C1A C6A 1.416(11)
C1A C2A 1.419(11)
C2A C3A 1.392(11)
C2A C15A 1.549(12)
C3A C4A 1.417(12)
C3A H3A 0.9300
C4A C5A 1.338(12)
C4A C19A 1.548(12)
C5A C6A 1.406(11)
C5A H5A 0.9300
C6A C7A 1.435(11)
C7A N1A 1.293(10)
C7A H7A 0.9300
N1A N2A 1.387(9)
N2A C8A 1.338(11)
N2A H2A 0.97(11)
C8A O2A 1.250(9)
C8A C9A 1.483(12)
C9A C10A 1.386(13)
C9A C14A 1.396(13)
C10A C11A 1.391(14)
C10A H10A 0.9300
C11A C12A 1.322(15)
C11A H11A 0.9300
C12A C13A 1.355(15)
C12A H12A 0.9300
C13A C14A 1.373(14)
C13A H13A 0.9300
C14A H14A 0.9300
C15A C18A 1.526(12)
C15A C17A 1.526(12)
C15A C16A 1.535(12)
C16A H16A 0.9600
C16A H17A 0.9600
C16A H18A 0.9600
C17A H19A 0.9600
C17A H20A 0.9600
C17A H21A 0.9600
C18A H22A 0.9600
C18A H23A 0.9600
C18A H24A 0.9600
C19A C21A 1.420(17)
C19A C20A 1.457(15)
C19A C22A 1.59(2)
C20A H25A 0.9600
C20A H26A 0.9600
C20A H27A 0.9600
C21A H28A 0.9600
C21A H29A 0.9600
C21A H30A 0.9600
C22A H31A 0.9600
C22A H32A 0.9600
C22A H33A 0.9600
O1B C1B 1.310(9)
C1B C2B 1.426(11)
C1B C6B 1.433(11)
C2B C3B 1.373(11)
C2B C15B 1.522(11)
C3B C4B 1.428(12)
C3B H3B 0.9300
C4B C5B 1.365(12)
C4B C19B 1.553(12)
C5B C6B 1.410(11)
C5B H5B 0.9300
C6B C7B 1.412(11)
C7B N1B 1.301(10)
C7B H7B 0.9300
N1B N2B 1.415(9)
N2B C8B 1.324(10)
C8B O2B 1.289(9)
C8B C9B 1.495(11)
C9B C10B 1.364(11)
C9B C14B 1.368(12)
C10B C11B 1.390(12)
C10B H10B 0.9300
C11B C12B 1.367(13)
C11B H11B 0.9300
C12B C13B 1.385(14)
C12B H12B 0.9300
C13B C14B 1.358(13)
C13B H13B 0.9300
C14B H14B 0.9300
C15B C17B 1.523(12)
C15B C18B 1.527(12)
C15B C16B 1.530(12)
C16B H16B 0.9600
C16B H17B 0.9600
C16B H18B 0.9600
C17B H19B 0.9600
C17B H20B 0.9600
C17B H21B 0.9600
C18B H22B 0.9600
C18B H23B 0.9600
C18B H24B 0.9600
C19B C21B 1.47(2)
C19B C22B 1.49(2)
C19B C23B 1.50(3)
C19B C24B 1.53(3)
C19B C25B 1.54(3)
C19B C20B 1.59(2)
C20B H25B 0.9600
C20B H26B 0.9600
C20B H27B 0.9600
C21B H28B 0.9600
C21B H29B 0.9600
C21B H30B 0.9600
C22B H31B 0.9600
C22B H32B 0.9600
C22B H33B 0.9600
C23B H34B 0.9600
C23B H35B 0.9600
C23B H36B 0.9600
C24B H24C 0.9600
C24B H24D 0.9600
C24B H24E 0.9600
C25B H25C 0.9600
C25B H25D 0.9600
C25B H25E 0.9600
O1W H11W 1.1444
O1W H12W 1.0801
O1E C1E 1.356(15)
O1E H1E 0.8200
C1E C2E 1.431(17)
C1E H1E1 0.9700
C1E H1E2 0.9700
C2E H2E1 0.9600
C2E H2E2 0.9600
C2E H2E3 0.9600
O2E C3E 1.366(16)
O2E H2E 0.8200
C3E C4E 1.418(17)
C3E H3E1 0.9700
C3E H3E2 0.9700
C4E H4E1 0.9600
C4E H4E2 0.9600
C4E H4E3 0.9600

loop_
_geom_torsion_atom_site_label_1
_geom_torsion_atom_site_label_2
_geom_torsion_atom_site_label_3
_geom_torsion_atom_site_label_4
_geom_torsion
O1B Fe1 O1A C1A -71.5(7)
O2B Fe1 O1A C1A 126.6(7)
N1B Fe1 O1A C1A -158.5(7)
O2A Fe1 O1A C1A 46.2(10)
N1A Fe1 O1A C1A 19.9(7)
Fe1 O1A C1A C6A -9.6(11)
Fe1 O1A C1A C2A 173.1(5)
O1A C1A C2A C3A -179.3(7)
C6A C1A C2A C3A 3.4(11)
O1A C1A C2A C15A 3.2(11)
C6A C1A C2A C15A -174.1(7)
C1A C2A C3A C4A 0.1(12)
C15A C2A C3A C4A 177.7(8)
C2A C3A C4A C5A -3.3(13)
C2A C3A C4A C19A -178.0(9)
C3A C4A C5A C6A 2.8(13)
C19A C4A C5A C6A 177.2(9)
C4A C5A C6A C1A 0.7(13)
C4A C5A C6A C7A -172.3(8)
O1A C1A C6A C5A 178.9(7)
C2A C1A C6A C5A -3.9(11)
O1A C1A C6A C7A -8.5(11)
C2A C1A C6A C7A 168.8(7)
C5A C6A C7A N1A 177.2(8)
C1A C6A C7A N1A 4.4(12)
C6A C7A N1A N2A -174.7(7)
C6A C7A N1A Fe1 14.8(12)
O1B Fe1 N1A C7A 78.3(7)
O1A Fe1 N1A C7A -21.6(7)
O2B Fe1 N1A C7A -111.5(7)
N1B Fe1 N1A C7A 149.6(13)
O2A Fe1 N1A C7A 170.0(7)
O1B Fe1 N1A N2A -92.3(5)
O1A Fe1 N1A N2A 167.8(5)
O2B Fe1 N1A N2A 77.8(5)
N1B Fe1 N1A N2A -21.0(17)
O2A Fe1 N1A N2A -0.7(5)
C7A N1A N2A C8A -171.9(7)
Fe1 N1A N2A C8A -0.2(8)
N1A N2A C8A O2A 1.7(11)
N1A N2A C8A C9A -176.2(7)
O2A C8A C9A C10A 168.0(8)
N2A C8A C9A C10A -14.1(13)
O2A C8A C9A C14A -13.5(12)
N2A C8A C9A C14A 164.4(8)
C14A C9A C10A C11A -1.5(14)
C8A C9A C10A C11A 177.0(9)
C9A C10A C11A C12A 0.4(16)
C10A C11A C12A C13A 1.4(17)
C11A C12A C13A C14A -2.2(18)
C12A C13A C14A C9A 1.2(17)
C10A C9A C14A C13A 0.7(14)
C8A C9A C14A C13A -177.9(9)
N2A C8A O2A Fe1 -2.5(10)
C9A C8A O2A Fe1 175.4(6)
O1B Fe1 O2A C8A 93.6(6)
O1A Fe1 O2A C8A -25.6(9)
O2B Fe1 O2A C8A -107.8(6)
N1B Fe1 O2A C8A 178.1(6)
N1A Fe1 O2A C8A 1.7(6)
C3A C2A C15A C18A -0.2(12)
C1A C2A C15A C18A 177.3(8)
C3A C2A C15A C17A 119.9(9)
C1A C2A C15A C17A -62.6(10)
C3A C2A C15A C16A -119.0(9)
C1A C2A C15A C16A 58.5(10)
C5A C4A C19A C21A -3.1(19)
C3A C4A C19A C21A 171.3(13)
C5A C4A C19A C20A 135.7(13)
C3A C4A C19A C20A -49.9(16)
C5A C4A C19A C22A -112.2(13)
C3A C4A C19A C22A 62.2(13)
O1A Fe1 O1B C1B -128.3(7)
O2B Fe1 O1B C1B -5.6(12)
N1B Fe1 O1B C1B -22.4(7)
O2A Fe1 O1B C1B 74.3(8)
N1A Fe1 O1B C1B 147.9(8)
Fe1 O1B C1B C2B -160.0(6)
Fe1 O1B C1B C6B 22.4(11)
O1B C1B C2B C3B -179.5(7)
C6B C1B C2B C3B -1.9(11)
O1B C1B C2B C15B 0.6(11)
C6B C1B C2B C15B 178.1(7)
C1B C2B C3B C4B 1.7(12)
C15B C2B C3B C4B -178.4(8)
C2B C3B C4B C5B -0.6(13)
C2B C3B C4B C19B -179.8(8)
C3B C4B C5B C6B -0.4(13)
C19B C4B C5B C6B 178.9(8)
C4B C5B C6B C7B -176.9(8)
C4B C5B C6B C1B 0.0(12)
O1B C1B C6B C5B 178.7(7)
C2B C1B C6B C5B 1.1(11)
O1B C1B C6B C7B -4.5(12)
C2B C1B C6B C7B 177.9(7)
C5B C6B C7B N1B 173.6(8)
C1B C6B C7B N1B -3.2(13)
C6B C7B N1B N2B -177.6(7)
C6B C7B N1B Fe1 -3.5(12)
O1B Fe1 N1B C7B 11.6(7)
O1A Fe1 N1B C7B 110.5(7)
O2B Fe1 N1B C7B -162.0(8)
O2A Fe1 N1B C7B -79.9(7)
N1A Fe1 N1B C7B -60.3(18)
O1B Fe1 N1B N2B -174.3(5)
O1A Fe1 N1B N2B -75.4(5)
O2B Fe1 N1B N2B 12.1(5)
O2A Fe1 N1B N2B 94.1(5)
N1A Fe1 N1B N2B 113.7(14)
C7B N1B N2B C8B 164.8(7)
Fe1 N1B N2B C8B -10.1(8)
N1B N2B C8B O2B -0.7(10)
N1B N2B C8B C9B 179.9(6)
O2B C8B C9B C10B -162.8(8)
N2B C8B C9B C10B 16.6(12)
O2B C8B C9B C14B 17.4(12)
N2B C8B C9B C14B -163.2(8)
C14B C9B C10B C11B 3.6(14)
C8B C9B C10B C11B -176.2(8)
C9B C10B C11B C12B -2.5(15)
C10B C11B C12B C13B -0.8(16)
C11B C12B C13B C14B 3.0(17)
C12B C13B C14B C9B -1.9(18)
C10B C9B C14B C13B -1.4(16)
C8B C9B C14B C13B 178.4(10)
N2B C8B O2B Fe1 11.1(10)
C9B C8B O2B Fe1 -169.5(5)
O1B Fe1 O2B C8B -29.3(9)
O1A Fe1 O2B C8B 94.7(5)
N1B Fe1 O2B C8B -12.0(5)
O2A Fe1 O2B C8B -110.7(5)
N1A Fe1 O2B C8B 178.5(5)
C3B C2B C15B C17B 117.2(9)
C1B C2B C15B C17B -62.9(10)
C3B C2B C15B C18B -1.8(11)
C1B C2B C15B C18B 178.1(8)
C3B C2B C15B C16B -121.7(9)
C1B C2B C15B C16B 58.2(10)
C5B C4B C19B C21B 71.4(14)
C3B C4B C19B C21B -109.4(14)
C5B C4B C19B C22B -53.0(15)
C3B C4B C19B C22B 126.2(13)
C5B C4B C19B C23B 120.4(15)
C3B C4B C19B C23B -60.4(16)
C5B C4B C19B C24B 3.0(16)
C3B C4B C19B C24B -177.8(13)
C5B C4B C19B C25B -114.2(15)
C3B C4B C19B C25B 65.0(16)
C5B C4B C19B C20B -169.2(12)
C3B C4B C19B C20B 10.0(14)
